data_2231728
loop_
_publ_author_name
'Vinduvahini, M.'
'Roopashree, K. R.'
'Bhattacharya, Suman'
'Krishna, K. Mohan'
'Devaru, Venkatesh B.'

_publ_section_title
;
 3-[2-(2,6-Dichloroanilino)benzyl]-4-[(4-methoxybenzylidene)amino]-1<i>H</i>-1,2,4-triazole-5(4<i>H</i>)-thione
;
_journal_coeditor_code WN2450
_journal_issue 9
_journal_name_full 'Acta Crystallographica Section E'
_journal_page_first o2535
_journal_page_last o2536
_journal_paper_doi 10.1107/S1600536811034799
_journal_volume 67
_journal_year 2011
_chemical_formula_iupac 'C23 H19 Cl2 N5 O S'
_chemical_formula_moiety 'C23 H19 Cl2 N5 O S'
_chemical_formula_sum 'C23 H19 Cl2 N5 O S'
_chemical_formula_weight 484.39
_chemical_melting_point 509
_chemical_name_systematic
;
3-[2-(2,6-Dichloroanilino)benzyl]-4-[(4-methoxybenzylidene)amino]-
1<i>H</i>-1,2,4-triazole-5(4<i>H</i>)-thione
;
_space_group_IT_number 2
_symmetry_cell_setting triclinic
_symmetry_space_group_name_Hall '-P 1'
_symmetry_space_group_name_H-M 'P -1'
_atom_sites_solution_hydrogens geom
_atom_sites_solution_primary direct
_atom_sites_solution_secondary difmap
_audit_creation_method SHELXL-97
_cell_angle_alpha 75.332(5)
_cell_angle_beta 75.807(5)
_cell_angle_gamma 88.410(5)
_cell_formula_units_Z 2
_cell_length_a 7.9438(4)
_cell_length_b 10.9163(7)
_cell_length_c 14.0384(8)
_cell_measurement_reflns_used 4009
_cell_measurement_temperature 293(2)
_cell_measurement_theta_max 25.00
_cell_measurement_theta_min 2.72
_cell_volume 1140.98(12)
_computing_cell_refinement '<i>CrysAlis PRO CCD</i> (Oxford Diffraction, 2010)'
_computing_data_collection '<i>CrysAlis PRO CCD</i> (Oxford Diffraction, 2010)'
_computing_data_reduction '<i>CrysAlis PRO RED</i> (Oxford Diffraction, 2010)'
_computing_molecular_graphics
;
<i>ORTEP-3</i> (Farrugia, 1997) and <i>CAMERON</i> (Watkin <i>et
al.</i>,
1993)
;
_computing_publication_material '<i>WinGX</i> (Farrugia, 1999)'
_computing_structure_refinement '<i>SHELXL97</i> (Sheldrick, 2008)'
_computing_structure_solution '<i>SHELXS97</i> (Sheldrick, 2008)'
_diffrn_ambient_temperature 293(2)
_diffrn_detector_area_resol_mean 15.9821
_diffrn_measured_fraction_theta_full 0.999
_diffrn_measured_fraction_theta_max 0.999
_diffrn_measurement_device_type
;
Oxford Diffraction Xcalibur
;
_diffrn_measurement_method \w
_diffrn_radiation_monochromator graphite
_diffrn_radiation_source 'fine-focus sealed tube'
_diffrn_radiation_type MoK\a
_diffrn_radiation_wavelength 0.71073
_diffrn_reflns_av_R_equivalents 0.0252
_diffrn_reflns_av_sigmaI/netI 0.0478
_diffrn_reflns_limit_h_max 9
_diffrn_reflns_limit_h_min -9
_diffrn_reflns_limit_k_max 12
_diffrn_reflns_limit_k_min -12
_diffrn_reflns_limit_l_max 16
_diffrn_reflns_limit_l_min -16
_diffrn_reflns_number 7560
_diffrn_reflns_theta_full 25.00
_diffrn_reflns_theta_max 25.00
_diffrn_reflns_theta_min 2.72
_diffrn_standards_number 0
_exptl_absorpt_coefficient_mu 0.402
_exptl_absorpt_correction_T_max 1.0000
_exptl_absorpt_correction_T_min 0.7900
_exptl_absorpt_correction_type multi-scan
_exptl_absorpt_process_details '(<i>CrysAlis PRO RED</i>; Oxford Diffraction, 2010)'
_exptl_crystal_colour colourless
_exptl_crystal_density_diffrn 1.410
_exptl_crystal_density_method 'not measured'
_exptl_crystal_description prism
_exptl_crystal_F_000 500
_exptl_crystal_size_max 0.22
_exptl_crystal_size_mid 0.15
_exptl_crystal_size_min 0.12
_refine_diff_density_max 0.365
_refine_diff_density_min -0.441
_refine_ls_extinction_method none
_refine_ls_goodness_of_fit_ref 1.056
_refine_ls_hydrogen_treatment constr
_refine_ls_matrix_type full
_refine_ls_number_parameters 289
_refine_ls_number_reflns 4009
_refine_ls_number_restraints 0
_refine_ls_restrained_S_all 1.056
_refine_ls_R_factor_all 0.0876
_refine_ls_R_factor_gt 0.0572
_refine_ls_shift/su_max 0.000
_refine_ls_shift/su_mean 0.000
_refine_ls_structure_factor_coef Fsqd
_refine_ls_weighting_details 'calc w=1/[\s^2^(Fo^2^)+(0.0714P)^2^+0.2386P] where P=(Fo^2^+2Fc^2^)/3'
_refine_ls_weighting_scheme calc
_refine_ls_wR_factor_gt 0.1440
_refine_ls_wR_factor_ref 0.1586
_reflns_number_gt 2735
_reflns_number_total 4009
_reflns_threshold_expression I>2\s(I)
_cod_data_source_file wn2450.cif
_cod_data_source_block I
_cod_original_cell_volume 1140.98(11)
_cod_database_code 2231728
_cod_database_fobs_code 2231728

loop_
_symmetry_equiv_pos_as_xyz
'x, y, z'
'-x, -y, -z'

loop_
_atom_site_type_symbol
_atom_site_label
_atom_site_fract_x
_atom_site_fract_y
_atom_site_fract_z
_atom_site_U_iso_or_equiv
_atom_site_adp_type
_atom_site_calc_flag
_atom_site_refinement_flags
_atom_site_occupancy
_atom_site_symmetry_multiplicity
Cl Cl1 -0.18788(15) 0.88750(10) 0.85215(8) 0.0827(4) Uani d . 1 1
Cl Cl2 0.24757(15) 0.78540(10) 1.10115(8) 0.0812(4) Uani d . 1 1
S S3 0.22012(14) 0.90073(10) 0.41182(7) 0.0742(3) Uani d . 1 1
O O4 1.0724(3) 0.4658(2) 0.3076(2) 0.0755(7) Uani d . 1 1
N N5 0.1553(4) 0.8259(2) 0.89938(19) 0.0510(7) Uani d . 1 1
H H5 0.1832 0.8940 0.8513 0.061 Uiso calc R 1 1
N N6 0.2131(4) 0.9612(3) 0.6750(2) 0.0594(8) Uani d . 1 1
N N7 0.3781(3) 0.8614(2) 0.57024(18) 0.0495(7) Uani d . 1 1
N N8 0.1506(4) 0.9675(3) 0.5909(2) 0.0597(8) Uani d . 1 1
H H8 0.0572 1.0054 0.5821 0.072 Uiso calc R 1 1
N N9 0.5297(4) 0.8041(3) 0.53284(19) 0.0546(7) Uani d . 1 1
C C10 -0.2520(6) 0.8508(3) 1.1467(3) 0.0814(14) Uani d . 1 1
H H10 -0.3429 0.8562 1.2015 0.098 Uiso calc R 1 1
C C11 -0.0915(6) 0.8223(3) 1.1616(3) 0.0696(11) Uani d . 1 1
H H11 -0.0726 0.8084 1.2262 0.083 Uiso calc R 1 1
C C12 0.0435(5) 0.8140(3) 1.0804(3) 0.0561(9) Uani d . 1 1
C C13 0.0187(4) 0.8306(3) 0.9827(2) 0.0461(8) Uani d . 1 1
C C14 -0.1480(5) 0.8606(3) 0.9718(3) 0.0543(9) Uani d . 1 1
C C15 -0.2817(5) 0.8718(3) 1.0521(3) 0.0702(11) Uani d . 1 1
H H15 -0.3913 0.8934 1.0422 0.084 Uiso calc R 1 1
C C16 0.2500(4) 0.7173(3) 0.8888(2) 0.0464(8) Uani d . 1 1
C C17 0.2012(5) 0.6003(3) 0.9570(3) 0.0574(9) Uani d . 1 1
H H17 0.1039 0.5925 1.0111 0.069 Uiso calc R 1 1
C C18 0.2970(6) 0.4949(3) 0.9447(3) 0.0718(11) Uani d . 1 1
H H18 0.2648 0.4171 0.9916 0.086 Uiso calc R 1 1
C C19 0.4378(6) 0.5039(4) 0.8646(4) 0.0759(12) Uani d . 1 1
H H19 0.5003 0.4326 0.8560 0.091 Uiso calc R 1 1
C C20 0.4865(5) 0.6194(4) 0.7968(3) 0.0650(10) Uani d . 1 1
H H20 0.5825 0.6250 0.7423 0.078 Uiso calc R 1 1
C C21 0.3969(4) 0.7281(3) 0.8072(2) 0.0494(8) Uani d . 1 1
C C22 0.4599(4) 0.8547(3) 0.7349(2) 0.0547(8) Uani d . 1 1
H H22A 0.4575 0.9172 0.7735 0.066 Uiso calc R 1 1
H H22B 0.5793 0.8488 0.6985 0.066 Uiso calc R 1 1
C C23 0.3522(5) 0.8972(3) 0.6606(2) 0.0521(8) Uani d . 1 1
C C24 0.2465(5) 0.9101(3) 0.5241(2) 0.0544(9) Uani d . 1 1
C C25 0.5168(5) 0.7271(3) 0.4798(2) 0.0581(9) Uani d . 1 1
H H25 0.4086 0.7128 0.4694 0.070 Uiso calc R 1 1
C C26 0.6628(5) 0.6615(3) 0.4353(2) 0.0518(8) Uani d . 1 1
C C27 0.8297(5) 0.6764(3) 0.4456(2) 0.0558(9) Uani d . 1 1
H H27 0.8513 0.7316 0.4823 0.067 Uiso calc R 1 1
C C28 0.9630(5) 0.6107(3) 0.4021(2) 0.0573(9) Uani d . 1 1
H H28 1.0745 0.6220 0.4091 0.069 Uiso calc R 1 1
C C29 0.9330(5) 0.5268(3) 0.3474(2) 0.0541(8) Uani d . 1 1
C C30 0.7691(5) 0.5119(3) 0.3362(3) 0.0592(9) Uani d . 1 1
H H30 0.7479 0.4564 0.2996 0.071 Uiso calc R 1 1
C C31 0.6365(5) 0.5787(3) 0.3789(3) 0.0640(10) Uani d . 1 1
H H31 0.5259 0.5687 0.3700 0.077 Uiso calc R 1 1
C C32 1.0423(6) 0.3783(5) 0.2520(4) 0.1100(17) Uani d . 1 1
H H32A 1.1497 0.3409 0.2272 0.165 Uiso calc R 1 1
H H32B 0.9973 0.4224 0.1956 0.165 Uiso calc R 1 1
H H32C 0.9599 0.3130 0.2959 0.165 Uiso calc R 1 1

loop_
_atom_site_aniso_label
_atom_site_aniso_U_11
_atom_site_aniso_U_22
_atom_site_aniso_U_33
_atom_site_aniso_U_12
_atom_site_aniso_U_13
_atom_site_aniso_U_23
Cl1 0.0819(8) 0.0906(7) 0.1017(8) 0.0203(6) -0.0537(6) -0.0428(6)
Cl2 0.0908(8) 0.0765(7) 0.0882(7) 0.0164(6) -0.0510(6) -0.0159(5)
S3 0.0749(7) 0.0830(7) 0.0687(6) 0.0060(6) -0.0279(5) -0.0169(5)
O4 0.0627(17) 0.0854(18) 0.0940(18) 0.0095(14) -0.0230(14) -0.0482(15)
N5 0.0553(18) 0.0385(14) 0.0511(15) 0.0053(12) -0.0086(13) -0.0019(12)
N6 0.061(2) 0.0668(18) 0.0522(16) 0.0066(16) -0.0165(14) -0.0156(14)
N7 0.0478(17) 0.0534(16) 0.0455(14) -0.0031(13) -0.0115(13) -0.0089(12)
N8 0.0598(19) 0.0663(18) 0.0539(16) 0.0106(15) -0.0212(15) -0.0108(14)
N9 0.0556(19) 0.0581(17) 0.0484(15) 0.0009(14) -0.0095(13) -0.0134(13)
C10 0.088(3) 0.052(2) 0.075(3) 0.006(2) 0.022(2) -0.004(2)
C11 0.100(3) 0.049(2) 0.049(2) 0.010(2) -0.009(2) -0.0045(16)
C12 0.070(2) 0.0380(17) 0.057(2) 0.0060(16) -0.0170(18) -0.0043(15)
C13 0.054(2) 0.0304(15) 0.0510(18) 0.0007(14) -0.0115(16) -0.0068(14)
C14 0.057(2) 0.0383(17) 0.071(2) 0.0026(15) -0.0199(19) -0.0160(16)
C15 0.052(2) 0.051(2) 0.098(3) 0.0028(17) -0.004(2) -0.015(2)
C16 0.0443(19) 0.0424(17) 0.0592(19) 0.0039(15) -0.0234(16) -0.0147(15)
C17 0.060(2) 0.0435(19) 0.068(2) -0.0002(17) -0.0195(18) -0.0086(17)
C18 0.088(3) 0.045(2) 0.092(3) 0.011(2) -0.043(3) -0.017(2)
C19 0.081(3) 0.063(3) 0.104(3) 0.035(2) -0.049(3) -0.036(2)
C20 0.049(2) 0.083(3) 0.078(2) 0.022(2) -0.0300(19) -0.038(2)
C21 0.0428(19) 0.059(2) 0.0560(19) 0.0041(16) -0.0241(16) -0.0199(16)
C22 0.046(2) 0.071(2) 0.0493(18) -0.0040(17) -0.0130(15) -0.0165(17)
C23 0.055(2) 0.0539(19) 0.0455(18) -0.0076(17) -0.0093(16) -0.0105(15)
C24 0.056(2) 0.0509(19) 0.0497(19) -0.0072(17) -0.0087(17) -0.0047(16)
C25 0.055(2) 0.057(2) 0.059(2) -0.0110(17) -0.0118(17) -0.0092(18)
C26 0.055(2) 0.0504(19) 0.0457(18) -0.0058(17) -0.0056(16) -0.0093(15)
C27 0.066(2) 0.055(2) 0.0490(19) -0.0101(18) -0.0196(17) -0.0111(16)
C28 0.054(2) 0.062(2) 0.060(2) 0.0003(18) -0.0215(17) -0.0155(17)
C29 0.059(2) 0.0513(19) 0.0526(19) -0.0038(17) -0.0164(17) -0.0110(16)
C30 0.059(2) 0.058(2) 0.066(2) -0.0079(18) -0.0129(18) -0.0270(17)
C31 0.054(2) 0.068(2) 0.074(2) -0.0113(19) -0.0163(19) -0.0233(19)
C32 0.078(3) 0.134(4) 0.151(4) 0.009(3) -0.023(3) -0.102(4)

loop_
_atom_type_symbol
_atom_type_description
_atom_type_scat_dispersion_real
_atom_type_scat_dispersion_imag
_atom_type_scat_source
C C 0.0033 0.0016 'International Tables Vol C Tables 4.2.6.8 and 6.1.1.4'
H H 0.0000 0.0000 'International Tables Vol C Tables 4.2.6.8 and 6.1.1.4'
N N 0.0061 0.0033 'International Tables Vol C Tables 4.2.6.8 and 6.1.1.4'
O O 0.0106 0.0060 'International Tables Vol C Tables 4.2.6.8 and 6.1.1.4'
S S 0.1246 0.1234 'International Tables Vol C Tables 4.2.6.8 and 6.1.1.4'
Cl Cl 0.1484 0.1585 'International Tables Vol C Tables 4.2.6.8 and 6.1.1.4'

loop_
_geom_angle_atom_site_label_1
_geom_angle_atom_site_label_2
_geom_angle_atom_site_label_3
_geom_angle
C29 O4 C32 116.6(3)
C13 N5 C16 124.4(3)
C13 N5 H5 117.8
C16 N5 H5 117.8
C23 N6 N8 104.2(3)
C24 N7 C23 108.2(3)
C24 N7 N9 130.0(3)
C23 N7 N9 121.0(3)
C24 N8 N6 114.6(3)
C24 N8 H8 122.7
N6 N8 H8 122.7
C25 N9 N7 116.4(3)
C11 C10 C15 120.8(4)
C11 C10 H10 119.6
C15 C10 H10 119.6
C10 C11 C12 119.7(4)
C10 C11 H11 120.1
C12 C11 H11 120.1
C11 C12 C13 121.7(4)
C11 C12 Cl2 118.4(3)
C13 C12 Cl2 119.9(3)
C14 C13 N5 121.6(3)
C14 C13 C12 116.0(3)
N5 C13 C12 122.3(3)
C15 C14 C13 122.3(3)
C15 C14 Cl1 118.8(3)
C13 C14 Cl1 118.9(3)
C10 C15 C14 119.4(4)
C10 C15 H15 120.3
C14 C15 H15 120.3
C17 C16 C21 119.5(3)
C17 C16 N5 121.5(3)
C21 C16 N5 119.0(3)
C18 C17 C16 120.2(4)
C18 C17 H17 119.9
C16 C17 H17 119.9
C19 C18 C17 120.7(4)
C19 C18 H18 119.7
C17 C18 H18 119.7
C18 C19 C20 119.3(3)
C18 C19 H19 120.3
C20 C19 H19 120.3
C19 C20 C21 122.1(4)
C19 C20 H20 119.0
C21 C20 H20 119.0
C20 C21 C16 118.2(3)
C20 C21 C22 120.7(3)
C16 C21 C22 121.1(3)
C23 C22 C21 112.3(3)
C23 C22 H22A 109.2
C21 C22 H22A 109.2
C23 C22 H22B 109.2
C21 C22 H22B 109.2
H22A C22 H22B 107.9
N6 C23 N7 110.6(3)
N6 C23 C22 125.3(3)
N7 C23 C22 123.8(3)
N8 C24 N7 102.3(3)
N8 C24 S3 129.5(3)
N7 C24 S3 128.2(3)
N9 C25 C26 122.7(3)
N9 C25 H25 118.6
C26 C25 H25 118.6
C27 C26 C31 117.9(3)
C27 C26 C25 123.3(3)
C31 C26 C25 118.8(3)
C28 C27 C26 120.6(3)
C28 C27 H27 119.7
C26 C27 H27 119.7
C27 C28 C29 120.6(3)
C27 C28 H28 119.7
C29 C28 H28 119.7
O4 C29 C30 124.3(3)
O4 C29 C28 116.3(3)
C30 C29 C28 119.4(3)
C31 C30 C29 119.9(3)
C31 C30 H30 120.0
C29 C30 H30 120.0
C30 C31 C26 121.7(4)
C30 C31 H31 119.2
C26 C31 H31 119.2
O4 C32 H32A 109.5
O4 C32 H32B 109.5
H32A C32 H32B 109.5
O4 C32 H32C 109.5
H32A C32 H32C 109.5
H32B C32 H32C 109.5

loop_
_geom_bond_atom_site_label_1
_geom_bond_atom_site_label_2
_geom_bond_distance
Cl1 C14 1.736(3)
Cl2 C12 1.722(4)
S3 C24 1.668(3)
O4 C29 1.351(4)
O4 C32 1.436(5)
N5 C13 1.398(4)
N5 C16 1.406(4)
N5 H5 0.8600
N6 C23 1.291(4)
N6 N8 1.374(4)
N7 C24 1.387(4)
N7 C23 1.387(4)
N7 N9 1.390(4)
N8 C24 1.332(4)
N8 H8 0.8600
N9 C25 1.277(4)
C10 C11 1.358(6)
C10 C15 1.366(6)
C10 H10 0.9300
C11 C12 1.380(5)
C11 H11 0.9300
C12 C13 1.399(4)
C13 C14 1.392(4)
C14 C15 1.374(5)
C15 H15 0.9300
C16 C17 1.388(4)
C16 C21 1.405(4)
C17 C18 1.385(5)
C17 H17 0.9300
C18 C19 1.364(5)
C18 H18 0.9300
C19 C20 1.372(5)
C19 H19 0.9300
C20 C21 1.387(4)
C20 H20 0.9300
C21 C22 1.506(5)
C22 C23 1.485(4)
C22 H22A 0.9700
C22 H22B 0.9700
C25 C26 1.439(5)
C25 H25 0.9300
C26 C27 1.387(5)
C26 C31 1.394(5)
C27 C28 1.368(5)
C27 H27 0.9300
C28 C29 1.394(5)
C28 H28 0.9300
C29 C30 1.368(5)
C30 C31 1.368(5)
C30 H30 0.9300
C31 H31 0.9300
C32 H32A 0.9600
C32 H32B 0.9600
C32 H32C 0.9600

loop_
_geom_hbond_atom_site_label_D
_geom_hbond_atom_site_label_H
_geom_hbond_atom_site_label_A
_geom_hbond_site_symmetry_A
_geom_hbond_distance_DH
_geom_hbond_distance_HA
_geom_hbond_distance_DA
_geom_hbond_angle_DHA
_geom_hbond_publ_flag
N5 H5 N6 . 0.86 2.35 3.047(4) 139 yes
N8 H8 S3 2_576 0.86 2.40 3.246(3) 170 yes
C11 H11 Cg1 1_654 0.93 2.79 3.465(4) 125 yes

loop_
_geom_torsion_atom_site_label_1
_geom_torsion_atom_site_label_2
_geom_torsion_atom_site_label_3
_geom_torsion_atom_site_label_4
_geom_torsion
C23 N6 N8 C24 -0.3(4)
C24 N7 N9 C25 -40.8(4)
C23 N7 N9 C25 150.3(3)
C15 C10 C11 C12 -0.2(6)
C10 C11 C12 C13 -1.9(5)
C10 C11 C12 Cl2 176.8(3)
C16 N5 C13 C14 -119.6(3)
C16 N5 C13 C12 64.8(4)
C11 C12 C13 C14 2.4(5)
Cl2 C12 C13 C14 -176.3(2)
C11 C12 C13 N5 178.2(3)
Cl2 C12 C13 N5 -0.5(4)
N5 C13 C14 C15 -176.7(3)
C12 C13 C14 C15 -0.9(5)
N5 C13 C14 Cl1 2.2(4)
C12 C13 C14 Cl1 178.1(2)
C11 C10 C15 C14 1.6(6)
C13 C14 C15 C10 -1.1(5)
Cl1 C14 C15 C10 180.0(3)
C13 N5 C16 C17 7.4(5)
C13 N5 C16 C21 -172.8(3)
C21 C16 C17 C18 0.2(5)
N5 C16 C17 C18 180.0(3)
C16 C17 C18 C19 -1.4(6)
C17 C18 C19 C20 1.2(6)
C18 C19 C20 C21 0.2(6)
C19 C20 C21 C16 -1.4(5)
C19 C20 C21 C22 176.4(3)
C17 C16 C21 C20 1.2(4)
N5 C16 C21 C20 -178.6(3)
C17 C16 C21 C22 -176.6(3)
N5 C16 C21 C22 3.6(4)
C20 C21 C22 C23 105.1(4)
C16 C21 C22 C23 -77.1(4)
N8 N6 C23 N7 -0.8(4)
N8 N6 C23 C22 -174.4(3)
C24 N7 C23 N6 1.5(4)
N9 N7 C23 N6 172.7(3)
C24 N7 C23 C22 175.3(3)
N9 N7 C23 C22 -13.6(5)
C21 C22 C23 N6 87.7(4)
C21 C22 C23 N7 -85.1(4)
N6 N8 C24 N7 1.2(4)
N6 N8 C24 S3 -177.5(3)
C23 N7 C24 N8 -1.6(3)
N9 N7 C24 N8 -171.6(3)
C23 N7 C24 S3 177.1(2)
N9 N7 C24 S3 7.1(5)
N7 N9 C25 C26 179.4(3)
N9 C25 C26 C27 -0.4(5)
N9 C25 C26 C31 179.7(3)
C31 C26 C27 C28 -0.6(5)
C25 C26 C27 C28 179.5(3)
C26 C27 C28 C29 -0.5(5)
C32 O4 C29 C30 -1.3(5)
C32 O4 C29 C28 179.4(4)
C27 C28 C29 O4 -179.7(3)
C27 C28 C29 C30 0.9(5)
O4 C29 C30 C31 -179.5(3)
C28 C29 C30 C31 -0.3(5)
C29 C30 C31 C26 -0.8(5)
C27 C26 C31 C30 1.2(5)
C25 C26 C31 C30 -178.9(3)

loop_
_cod_related_entry_id
_cod_related_entry_database
_cod_related_entry_code
1 ChemSpider 30656980
